data_9009389
loop_
_publ_author_name
'Cooper, M. A.'
'Hawthorne, F. C.'

_publ_section_title
;
 The crystal structure of maxwellite
;
_journal_name_full 'Neues Jahrbuch fur Mineralogie, Monatshefte'
_journal_page_first 97
_journal_page_last 104
_journal_volume 1995
_journal_year 1995
_chemical_compound_source 'Squaw Creek, Catron County, New Mexico, USA'
_chemical_formula_sum 'Al0.233 As Ca0.37 F0.74 Fe0.402 H0.26 Mg0.226 Na0.54 O4.26 Ti0.14'
_chemical_name_mineral Maxwellite
_space_group_IT_number 15
_symmetry_space_group_name_Hall '-C 2yc'
_symmetry_space_group_name_H-M 'C 1 2/c 1'
_cell_angle_alpha 90
_cell_angle_beta 114.50
_cell_angle_gamma 90
_cell_formula_units_Z 4
_cell_length_a 6.667
_cell_length_b 8.781
_cell_length_c 7.134
_cell_volume 380.041
_database_code_amcsd 0014873
_exptl_crystal_density_diffrn 3.943
_cod_original_formula_sum 'Na.54 Ca.37 Fe.402 Al.233 Ti.14 Mg.226 As O4.26 (F.74 H.26)'
_cod_database_code 9009389

loop_
_space_group_symop_operation_xyz
x,y,z
1/2+x,1/2+y,z
x,-y,1/2+z
1/2+x,1/2-y,1/2+z
-x,y,1/2-z
1/2-x,1/2+y,1/2-z
-x,-y,-z
1/2-x,1/2-y,-z

loop_
_atom_site_aniso_label
_atom_site_aniso_U_11
_atom_site_aniso_U_22
_atom_site_aniso_U_33
_atom_site_aniso_U_12
_atom_site_aniso_U_13
_atom_site_aniso_U_23
Na 0.01290 0.00950 0.02680 0.00000 0.00190 0.00000
Ca 0.01290 0.00950 0.02680 0.00000 0.00190 0.00000
Fe 0.00890 0.01080 0.01310 0.00000 0.00280 -0.00200
Al 0.00890 0.01080 0.01310 0.00000 0.00280 -0.00200
Ti 0.00890 0.01080 0.01310 0.00000 0.00280 -0.00200
Mg 0.00890 0.01080 0.01310 0.00000 0.00280 -0.00200
As 0.00760 0.00960 0.00730 0.00000 0.00240 0.00000
O1 0.01220 0.02200 0.01470 -0.00420 0.00210 -0.00430
O2 0.01370 0.01600 0.01630 -0.00010 0.00790 -0.00450
F 0.01600 0.01430 0.01500 0.00000 0.00540 0.00000
O-H 0.01600 0.01430 0.01500 0.00000 0.00540 0.00000

loop_
_atom_site_label
_atom_site_fract_x
_atom_site_fract_y
_atom_site_fract_z
_atom_site_occupancy
_atom_site_type_symbol
_atom_site_attached_hydrogens
Na 0.00000 0.67030 0.25000 0.54000 Na 0
Ca 0.00000 0.67030 0.25000 0.37000 Ca 0
Fe 0.00000 0.00000 0.00000 0.40200 Fe 0
Al 0.00000 0.00000 0.00000 0.23300 Al 0
Ti 0.00000 0.00000 0.00000 0.14000 Ti 0
Mg 0.00000 0.00000 0.00000 0.22600 Mg 0
As 0.00000 0.31720 0.25000 1.00000 As 0
O1 0.18830 0.43430 0.41760 1.00000 O 0
O2 0.10690 0.20940 0.11780 1.00000 O 0
F 0.00000 0.92740 0.25000 0.74000 F 0
O-H 0.00000 0.92740 0.25000 0.26000 O 1

loop_
_cod_changelog_entry_id
_cod_changelog_entry_author
_cod_changelog_entry_date
_cod_changelog_entry_text
1
;cod-tools version 3.8.0
Id: cif_guess_AMCSD_atom_types 9574 2023-05-10 09:00:05Z saulius
;
2023-05-10T18:51:40+03:00
;Derived atom types and hydrogen counts
from atom names that follow the AMCSD naming convention
(Wat == water, O-H == hydroxyl).
;
2
;cod-tools version 3.10.1
Id: cif_fix_AMCSD_aniso_labels 10200 2024-08-01 14:09:44Z saulius
;
2024-08-02T12:21:18+03:00
;Changed the following '_atom_site_aniso_label' values:
'OH' -> 'O-H'
;

loop_
_cod_related_entry_id
_cod_related_entry_database
_cod_related_entry_code
1 AMCSD 0014873
